data_4076242
loop_
_publ_author_name
'Abdur-Rashid, Kamaluddin'
'Fedorkiw, Terry'
'Lough, Alan J.'
'Morris, Robert H.'

_publ_section_title
;
 Coordinatively Unsaturated Hydridoruthenium(II) Complexes of
 N-Heterocyclic Carbenes
;
_journal_issue 1
_journal_name_full Organometallics
_journal_page_first 86
_journal_paper_doi 10.1021/om034178g
_journal_volume 23
_journal_year 2004
_chemical_absolute_configuration rmad
_chemical_formula_moiety 'C47 H52 N2 P2 Ru'
_chemical_formula_sum 'C47 H52 N2 P2 Ru'
_chemical_formula_weight 807.92
_space_group_IT_number 1
_symmetry_cell_setting triclinic
_symmetry_space_group_name_Hall 'P 1'
_symmetry_space_group_name_H-M 'P 1'
_atom_sites_solution_hydrogens geom
_atom_sites_solution_primary direct
_atom_sites_solution_secondary difmap
_audit_creation_method SHELXL-97
_cell_angle_alpha 106.318(1)
_cell_angle_beta 111.090(1)
_cell_angle_gamma 95.1280(10)
_cell_formula_units_Z 1
_cell_length_a 9.1155(1)
_cell_length_b 10.3552(1)
_cell_length_c 12.5275(2)
_cell_measurement_reflns_used 3926
_cell_measurement_temperature 150(1)
_cell_measurement_theta_max 27.5
_cell_measurement_theta_min 2.6
_cell_volume 1034.62(3)
_computing_cell_refinement 'Denzo-SMN (Otwinowski & Minor, 1997)'
_computing_data_collection 'Collect (Nonius BV, 1997-2002)'
_computing_data_reduction Denzo-SMN
_computing_molecular_graphics 'SHELXTL V6.12'
_computing_publication_material 'SHELXTL V6.12'
_computing_structure_refinement 'SHELXTL V6.12(Sheldrick, 2001)'
_computing_structure_solution 'SIR-92 (Altomare et al., 1993)'
_diffrn_ambient_temperature 150(1)
_diffrn_detector_area_resol_mean 9
_diffrn_measured_fraction_theta_full 0.978
_diffrn_measured_fraction_theta_max 0.988
_diffrn_measurement_device_type 'Nonius KappaCCD'
_diffrn_measurement_method '\f scans and \w scans with \k offsets'
_diffrn_radiation_monochromator graphite
_diffrn_radiation_source 'fine-focus sealed tube'
_diffrn_radiation_type MoK\a
_diffrn_radiation_wavelength 0.71073
_diffrn_reflns_av_R_equivalents 0.0000
_diffrn_reflns_av_sigmaI/netI 0.0586
_diffrn_reflns_limit_h_max 11
_diffrn_reflns_limit_h_min -11
_diffrn_reflns_limit_k_max 13
_diffrn_reflns_limit_k_min -12
_diffrn_reflns_limit_l_max 16
_diffrn_reflns_limit_l_min -16
_diffrn_reflns_number 7566
_diffrn_reflns_theta_full 27.48
_diffrn_reflns_theta_max 27.48
_diffrn_reflns_theta_min 2.87
_diffrn_standards_decay_% 0
_diffrn_standards_number 0
_exptl_absorpt_coefficient_mu 0.490
_exptl_absorpt_correction_T_max 0.9301
_exptl_absorpt_correction_T_min 0.8956
_exptl_absorpt_correction_type multi-scan
_exptl_absorpt_process_details 'Denzo-SMN (Otwinowski & Minor, 1997)'
_exptl_crystal_density_diffrn 1.297
_exptl_crystal_density_method 'not measured'
_exptl_crystal_description block
_exptl_crystal_F_000 422
_exptl_crystal_size_max 0.23
_exptl_crystal_size_mid 0.20
_exptl_crystal_size_min 0.15
_refine_diff_density_max 0.360
_refine_diff_density_min -0.459
_refine_diff_density_rms 0.052
_refine_ls_abs_structure_details 'Flack H D (1983), Acta Cryst. A39, 876-881'
_refine_ls_abs_structure_Flack -0.015(12)
_refine_ls_extinction_coef 0.0199(18)
_refine_ls_extinction_expression Fc^*^=kFc[1+0.001xFc^2^\l^3^/sin(2\q)]^-1/4^
_refine_ls_extinction_method SHELXL
_refine_ls_goodness_of_fit_ref 1.040
_refine_ls_hydrogen_treatment mixed
_refine_ls_matrix_type full
_refine_ls_number_parameters 482
_refine_ls_number_reflns 7566
_refine_ls_number_restraints 3
_refine_ls_restrained_S_all 1.040
_refine_ls_R_factor_all 0.0242
_refine_ls_R_factor_gt 0.0238
_refine_ls_shift/su_max 0.001
_refine_ls_shift/su_mean 0.000
_refine_ls_structure_factor_coef Fsqd
_refine_ls_weighting_details 'calc w=1/[\s^2^(Fo^2^)] '
_refine_ls_weighting_scheme calc
_refine_ls_wR_factor_gt 0.0571
_refine_ls_wR_factor_ref 0.0574
_reflns_number_gt 7497
_reflns_number_total 7566
_reflns_threshold_expression I>2\s(I)
_cod_data_source_file om034178gsi20030918_011235.cif
_cod_data_source_block compound(3a)
_cod_depositor_comments
;
 Removing duplicate rows from the ATOM_TYPE loop.

 Antanas Vaitkus,
 2018-08-10

The following automatic conversions were performed:

'_symmetry_cell_setting' value 'Triclinic' changed to 'triclinic'
according to /home/saulius/struct/CIF-dictionaries/cif_core.dic
dictionary named 'cif_core.dic' version 2.4.1 from 2010-06-29.

Automatic conversion script
Id: cif_fix_values 1715 2011-07-08 13:25:40Z adriana 
;
_cod_original_cell_volume 1034.62(2)
_cod_database_code 4076242

loop_
_symmetry_equiv_pos_as_xyz
'x, y, z'

loop_
_atom_site_label
_atom_site_type_symbol
_atom_site_fract_x
_atom_site_fract_y
_atom_site_fract_z
_atom_site_U_iso_or_equiv
_atom_site_adp_type
_atom_site_occupancy
_atom_site_symmetry_multiplicity
_atom_site_calc_flag
_atom_site_refinement_flags
Ru1 Ru 0.4348 0.1844 0.5161 0.01536(6) Uani 1 1 d .
H1RU H 0.251(3) 0.191(3) 0.505(2) 0.018 Uiso 1 1 d .
H2RU H 0.421(3) 0.297(3) 0.462(2) 0.018 Uiso 1 1 d .
P1 P 0.49667(7) 0.36827(6) 0.68769(5) 0.01564(11) Uani 1 1 d .
P2 P 0.27188(6) 0.04594(6) 0.32206(5) 0.01620(12) Uani 1 1 d .
N1 N 0.7934(2) 0.22066(18) 0.51415(16) 0.0182(4) Uani 1 1 d .
N2 N 0.7396(2) 0.07270(19) 0.59330(17) 0.0193(4) Uani 1 1 d .
C1 C 0.6700(3) 0.1601(2) 0.5345(2) 0.0173(4) Uani 1 1 d .
C2 C 0.9337(3) 0.1767(2) 0.5634(2) 0.0257(5) Uani 1 1 d .
H2A H 1.0351 0.2063 0.5628 0.031 Uiso 1 1 calc R
C3 C 0.8991(3) 0.0841(3) 0.6122(2) 0.0283(6) Uani 1 1 d .
H3A H 0.9714 0.0355 0.6523 0.034 Uiso 1 1 calc R
C4 C 0.7859(3) 0.3210(2) 0.4460(2) 0.0188(4) Uani 1 1 d .
C5 C 0.9442(3) 0.3475(3) 0.4312(2) 0.0252(5) Uani 1 1 d .
H5A H 0.9639 0.2600 0.3891 0.038 Uiso 1 1 calc R
H5B H 1.0327 0.3904 0.5115 0.038 Uiso 1 1 calc R
H5C H 0.9373 0.4090 0.3836 0.038 Uiso 1 1 calc R
C6 C 0.6503(3) 0.2570(3) 0.3202(2) 0.0277(5) Uani 1 1 d .
H6A H 0.5480 0.2384 0.3280 0.042 Uiso 1 1 calc R
H6B H 0.6708 0.1706 0.2768 0.042 Uiso 1 1 calc R
H6C H 0.6448 0.3208 0.2748 0.042 Uiso 1 1 calc R
C7 C 0.7615(3) 0.4571(2) 0.5173(2) 0.0254(5) Uani 1 1 d .
H7A H 0.6584 0.4420 0.5246 0.038 Uiso 1 1 calc R
H7B H 0.7614 0.5231 0.4745 0.038 Uiso 1 1 calc R
H7C H 0.8491 0.4936 0.5985 0.038 Uiso 1 1 calc R
C8 C 0.6613(3) -0.0203(2) 0.6390(2) 0.0224(5) Uani 1 1 d .
C9 C 0.4821(3) -0.0276(3) 0.5914(2) 0.0262(5) Uani 1 1 d .
H9A H 0.4619 0.0656 0.6127 0.039 Uiso 1 1 calc R
H9B H 0.4338 -0.0819 0.6277 0.039 Uiso 1 1 calc R
H9C H 0.4343 -0.0713 0.5028 0.039 Uiso 1 1 calc R
C10 C 0.6921(3) -0.1644(3) 0.5936(3) 0.0327(6) Uani 1 1 d .
H10A H 0.6549 -0.1951 0.5050 0.049 Uiso 1 1 calc R
H10B H 0.6335 -0.2286 0.6163 0.049 Uiso 1 1 calc R
H10C H 0.8075 -0.1619 0.6304 0.049 Uiso 1 1 calc R
C11 C 0.7333(4) 0.0358(3) 0.7780(2) 0.0391(7) Uani 1 1 d .
H11A H 0.7025 0.1234 0.8056 0.059 Uiso 1 1 calc R
H11B H 0.8508 0.0504 0.8088 0.059 Uiso 1 1 calc R
H11C H 0.6926 -0.0305 0.8086 0.059 Uiso 1 1 calc R
C11A C 0.7025(3) 0.4771(2) 0.7752(2) 0.0208(5) Uani 1 1 d .
C12 C 0.8307(3) 0.4099(3) 0.8010(2) 0.0267(5) Uani 1 1 d .
H12A H 0.8090 0.3121 0.7729 0.032 Uiso 1 1 calc R
C13 C 0.9884(3) 0.4823(3) 0.8662(2) 0.0307(5) Uani 1 1 d .
H13A H 1.0735 0.4344 0.8840 0.037 Uiso 1 1 calc R
C14 C 1.0218(3) 0.6252(3) 0.9056(2) 0.0340(6) Uani 1 1 d .
H14A H 1.1299 0.6756 0.9497 0.041 Uiso 1 1 calc R
C15 C 0.8967(4) 0.6939(3) 0.8805(3) 0.0346(6) Uani 1 1 d .
H15A H 0.9192 0.7917 0.9073 0.042 Uiso 1 1 calc R
C16 C 0.7391(3) 0.6209(3) 0.8164(2) 0.0252(6) Uani 1 1 d .
H16A H 0.6545 0.6694 0.8001 0.030 Uiso 1 1 calc R
C21 C 0.4599(3) 0.3365(2) 0.8153(2) 0.0194(4) Uani 1 1 d .
C22 C 0.5454(4) 0.4200(3) 0.9362(3) 0.0281(6) Uani 1 1 d .
H22A H 0.6292 0.4954 0.9560 0.034 Uiso 1 1 calc R
C23 C 0.5093(4) 0.3942(3) 1.0286(2) 0.0393(7) Uani 1 1 d .
H23A H 0.5685 0.4522 1.1106 0.047 Uiso 1 1 calc R
C24 C 0.3882(4) 0.2851(3) 1.0014(2) 0.0369(6) Uani 1 1 d .
H24A H 0.3642 0.2674 1.0643 0.044 Uiso 1 1 calc R
C25 C 0.3024(3) 0.2019(3) 0.8823(2) 0.0339(6) Uani 1 1 d .
H25A H 0.2185 0.1270 0.8633 0.041 Uiso 1 1 calc R
C26 C 0.3374(3) 0.2266(3) 0.7894(2) 0.0257(5) Uani 1 1 d .
H26A H 0.2774 0.1681 0.7077 0.031 Uiso 1 1 calc R
C31 C 0.3781(3) 0.5013(2) 0.66308(19) 0.0187(4) Uani 1 1 d .
C32 C 0.3558(3) 0.5416(2) 0.5615(2) 0.0213(5) Uani 1 1 d .
H32A H 0.4012 0.4994 0.5067 0.026 Uiso 1 1 calc R
C33 C 0.2695(3) 0.6409(2) 0.5391(2) 0.0253(5) Uani 1 1 d .
H33A H 0.2573 0.6672 0.4700 0.030 Uiso 1 1 calc R
C34 C 0.2006(3) 0.7025(3) 0.6173(2) 0.0285(5) Uani 1 1 d .
H34A H 0.1404 0.7705 0.6020 0.034 Uiso 1 1 calc R
C35 C 0.2206(3) 0.6638(3) 0.7178(2) 0.0296(5) Uani 1 1 d .
H35A H 0.1737 0.7055 0.7717 0.035 Uiso 1 1 calc R
C36 C 0.3084(3) 0.5648(3) 0.7408(2) 0.0253(5) Uani 1 1 d .
H36A H 0.3213 0.5398 0.8106 0.030 Uiso 1 1 calc R
C41 C 0.3575(3) -0.0326(2) 0.2121(2) 0.0212(5) Uani 1 1 d .
C42 C 0.4806(4) -0.1016(3) 0.2496(2) 0.0353(6) Uani 1 1 d .
H42A H 0.5154 -0.1078 0.3288 0.042 Uiso 1 1 calc R
C43 C 0.5534(4) -0.1617(3) 0.1732(3) 0.0429(7) Uani 1 1 d .
H43A H 0.6346 -0.2108 0.1996 0.051 Uiso 1 1 calc R
C44 C 0.5076(4) -0.1498(3) 0.0594(3) 0.0388(6) Uani 1 1 d .
H44A H 0.5575 -0.1901 0.0073 0.047 Uiso 1 1 calc R
C45 C 0.3896(4) -0.0795(3) 0.0223(3) 0.0341(6) Uani 1 1 d .
H45A H 0.3600 -0.0693 -0.0553 0.041 Uiso 1 1 calc R
C46 C 0.3122(3) -0.0228(3) 0.0962(2) 0.0243(6) Uani 1 1 d .
H46A H 0.2281 0.0229 0.0676 0.029 Uiso 1 1 calc R
C51 C 0.1261(3) 0.1284(2) 0.2322(2) 0.0202(4) Uani 1 1 d .
C52 C 0.1819(3) 0.2560(3) 0.2285(2) 0.0255(5) Uani 1 1 d .
H52A H 0.2922 0.2999 0.2742 0.031 Uiso 1 1 calc R
C53 C 0.0790(3) 0.3199(3) 0.1590(3) 0.0341(6) Uani 1 1 d .
H53A H 0.1196 0.4060 0.1562 0.041 Uiso 1 1 calc R
C54 C -0.0815(3) 0.2594(3) 0.0943(2) 0.0335(6) Uani 1 1 d .
H54A H -0.1518 0.3037 0.0472 0.040 Uiso 1 1 calc R
C55 C -0.1402(3) 0.1338(3) 0.0979(2) 0.0324(6) Uani 1 1 d .
H55A H -0.2514 0.0923 0.0543 0.039 Uiso 1 1 calc R
C56 C -0.0358(3) 0.0675(3) 0.1660(2) 0.0257(5) Uani 1 1 d .
H56A H -0.0763 -0.0198 0.1668 0.031 Uiso 1 1 calc R
C61 C 0.1343(3) -0.1073(2) 0.3057(2) 0.0199(5) Uani 1 1 d .
C62 C 0.0913(4) -0.2323(3) 0.2110(3) 0.0302(6) Uani 1 1 d .
H62A H 0.1402 -0.2429 0.1545 0.036 Uiso 1 1 calc R
C63 C -0.0214(4) -0.3414(3) 0.1978(3) 0.0379(7) Uani 1 1 d .
H63A H -0.0503 -0.4250 0.1318 0.045 Uiso 1 1 calc R
C64 C -0.0917(3) -0.3291(3) 0.2798(3) 0.0363(6) Uani 1 1 d .
H64A H -0.1677 -0.4042 0.2715 0.044 Uiso 1 1 calc R
C65 C -0.0501(3) -0.2055(3) 0.3749(3) 0.0339(6) Uani 1 1 d .
H65A H -0.0990 -0.1957 0.4313 0.041 Uiso 1 1 calc R
C66 C 0.0627(3) -0.0961(3) 0.3878(2) 0.0275(5) Uani 1 1 d .
H66A H 0.0911 -0.0125 0.4537 0.033 Uiso 1 1 calc R

loop_
_atom_site_aniso_label
_atom_site_aniso_U_11
_atom_site_aniso_U_22
_atom_site_aniso_U_33
_atom_site_aniso_U_23
_atom_site_aniso_U_13
_atom_site_aniso_U_12
Ru1 0.01379(8) 0.01617(8) 0.01488(8) 0.00389(5) 0.00587(5) 0.00115(5)
P1 0.0150(3) 0.0165(3) 0.0141(3) 0.0040(2) 0.0058(2) 0.0011(2)
P2 0.0152(3) 0.0159(3) 0.0154(3) 0.0032(2) 0.0054(2) 0.0027(2)
N1 0.0165(9) 0.0175(9) 0.0200(9) 0.0056(7) 0.0073(7) 0.0029(7)
N2 0.0159(9) 0.0208(10) 0.0221(10) 0.0099(8) 0.0068(7) 0.0043(7)
C1 0.0175(11) 0.0186(11) 0.0158(10) 0.0056(8) 0.0069(8) 0.0038(8)
C2 0.0151(11) 0.0261(12) 0.0398(14) 0.0136(11) 0.0132(10) 0.0065(9)
C3 0.0206(13) 0.0324(14) 0.0357(14) 0.0176(12) 0.0101(10) 0.0090(11)
C4 0.0160(11) 0.0199(11) 0.0213(11) 0.0083(9) 0.0081(8) 0.0008(8)
C5 0.0216(12) 0.0290(14) 0.0292(13) 0.0113(11) 0.0146(10) 0.0018(10)
C6 0.0250(13) 0.0353(14) 0.0216(12) 0.0119(10) 0.0079(10) 0.0002(10)
C7 0.0320(14) 0.0207(12) 0.0306(13) 0.0088(10) 0.0203(11) 0.0065(10)
C8 0.0241(12) 0.0230(12) 0.0224(12) 0.0122(10) 0.0090(9) 0.0031(9)
C9 0.0249(13) 0.0239(12) 0.0370(14) 0.0168(11) 0.0156(11) 0.0048(10)
C10 0.0352(15) 0.0259(13) 0.0470(17) 0.0204(12) 0.0204(12) 0.0107(11)
C11 0.0404(16) 0.0454(17) 0.0271(15) 0.0163(13) 0.0084(12) -0.0025(13)
C11A 0.0204(11) 0.0264(12) 0.0138(11) 0.0051(9) 0.0074(9) 0.0000(9)
C12 0.0242(13) 0.0292(13) 0.0234(12) 0.0047(10) 0.0100(10) 0.0017(10)
C13 0.0214(12) 0.0426(15) 0.0196(12) 0.0040(10) 0.0054(9) 0.0004(11)
C14 0.0222(13) 0.0433(16) 0.0235(13) 0.0025(11) 0.0062(10) -0.0144(11)
C15 0.0354(16) 0.0281(14) 0.0282(15) 0.0003(11) 0.0103(12) -0.0111(12)
C16 0.0275(14) 0.0211(13) 0.0210(13) 0.0025(10) 0.0088(10) -0.0037(10)
C21 0.0210(12) 0.0207(12) 0.0194(11) 0.0083(9) 0.0097(9) 0.0057(9)
C22 0.0279(15) 0.0305(14) 0.0220(14) 0.0096(11) 0.0073(11) -0.0027(11)
C23 0.0437(17) 0.0517(19) 0.0134(13) 0.0092(12) 0.0069(11) -0.0076(14)
C24 0.0387(15) 0.0524(17) 0.0257(14) 0.0215(13) 0.0150(11) 0.0025(13)
C25 0.0293(14) 0.0430(16) 0.0318(15) 0.0189(12) 0.0131(11) -0.0041(12)
C26 0.0236(13) 0.0302(13) 0.0240(12) 0.0116(10) 0.0097(10) 0.0005(10)
C31 0.0192(11) 0.0177(11) 0.0166(11) 0.0037(8) 0.0071(8) -0.0008(8)
C32 0.0243(12) 0.0171(11) 0.0233(12) 0.0064(9) 0.0115(9) 0.0011(9)
C33 0.0239(12) 0.0237(12) 0.0298(13) 0.0128(10) 0.0100(10) 0.0032(9)
C34 0.0282(13) 0.0219(12) 0.0357(14) 0.0100(10) 0.0122(11) 0.0083(10)
C35 0.0333(14) 0.0294(13) 0.0298(14) 0.0075(10) 0.0176(11) 0.0115(11)
C36 0.0311(13) 0.0273(12) 0.0214(12) 0.0081(10) 0.0144(10) 0.0090(10)
C41 0.0214(12) 0.0162(11) 0.0227(12) 0.0017(9) 0.0093(9) 0.0019(9)
C42 0.0371(15) 0.0445(16) 0.0251(14) 0.0099(12) 0.0121(11) 0.0206(13)
C43 0.0378(17) 0.0513(19) 0.0405(16) 0.0081(13) 0.0186(13) 0.0254(14)
C44 0.0390(16) 0.0405(16) 0.0348(16) -0.0027(12) 0.0246(12) 0.0069(13)
C45 0.0455(18) 0.0328(15) 0.0243(14) 0.0049(11) 0.0186(12) 0.0045(13)
C46 0.0263(14) 0.0235(13) 0.0223(13) 0.0061(10) 0.0107(11) 0.0035(11)
C51 0.0213(11) 0.0220(11) 0.0159(11) 0.0033(8) 0.0079(8) 0.0063(9)
C52 0.0231(12) 0.0240(12) 0.0267(13) 0.0087(10) 0.0069(10) 0.0057(10)
C53 0.0368(15) 0.0309(14) 0.0358(15) 0.0172(12) 0.0107(12) 0.0094(11)
C54 0.0339(15) 0.0386(15) 0.0274(14) 0.0152(12) 0.0064(11) 0.0178(12)
C55 0.0211(13) 0.0444(16) 0.0249(13) 0.0108(11) 0.0018(10) 0.0094(11)
C56 0.0216(12) 0.0273(12) 0.0216(12) 0.0065(10) 0.0035(9) 0.0023(9)
C61 0.0164(11) 0.0195(11) 0.0170(12) 0.0048(9) 0.0007(9) 0.0011(9)
C62 0.0331(16) 0.0220(13) 0.0305(14) 0.0036(11) 0.0115(12) 0.0042(11)
C63 0.0338(16) 0.0192(13) 0.0485(19) 0.0059(13) 0.0081(14) 0.0025(11)
C64 0.0243(13) 0.0279(14) 0.0497(17) 0.0205(13) 0.0033(12) -0.0019(11)
C65 0.0222(13) 0.0420(16) 0.0361(15) 0.0175(13) 0.0091(11) -0.0031(11)
C66 0.0224(12) 0.0291(13) 0.0258(13) 0.0068(10) 0.0074(10) -0.0013(10)

loop_
_atom_type_symbol
_atom_type_description
_atom_type_scat_dispersion_real
_atom_type_scat_dispersion_imag
_atom_type_scat_source
C C 0.0033 0.0016 'International Tables Vol C Tables 4.2.6.8 and 6.1.1.4'
H H 0.0000 0.0000 'International Tables Vol C Tables 4.2.6.8 and 6.1.1.4'
N N 0.0061 0.0033 'International Tables Vol C Tables 4.2.6.8 and 6.1.1.4'
P P 0.1023 0.0942 'International Tables Vol C Tables 4.2.6.8 and 6.1.1.4'
Ru Ru -1.2594 0.8363 'International Tables Vol C Tables 4.2.6.8 and 6.1.1.4'

loop_
_geom_angle_atom_site_label_1
_geom_angle_atom_site_label_2
_geom_angle_atom_site_label_3
_geom_angle
H2RU Ru1 H1RU 85.1(13)
H2RU Ru1 H9A 169.9
H1RU Ru1 H9A 93.4
H2RU Ru1 C1 99.8(10)
H1RU Ru1 C1 175.1(9)
H9A Ru1 C1 82.0
H2RU Ru1 P1 80.9(10)
H1RU Ru1 P1 82.0(10)
H9A Ru1 P1 89.0
C1 Ru1 P1 99.58(6)
H2RU Ru1 P2 83.9(10)
H1RU Ru1 P2 74.9(9)
H9A Ru1 P2 105.3
C1 Ru1 P2 104.60(6)
P1 Ru1 P2 153.281(18)
C31 P1 C21 100.69(10)
C31 P1 C11A 100.54(10)
C21 P1 C11A 98.52(11)
C31 P1 Ru1 113.70(7)
C21 P1 Ru1 117.82(8)
C11A P1 Ru1 122.05(8)
C61 P2 C41 100.32(11)
C61 P2 C51 100.27(10)
C41 P2 C51 100.19(10)
C61 P2 Ru1 116.60(7)
C41 P2 Ru1 121.04(8)
C51 P2 Ru1 115.06(8)
C1 N1 C2 111.43(17)
C1 N1 C4 127.15(17)
C2 N1 C4 121.40(18)
C3 N2 C1 111.55(18)
C3 N2 C8 121.50(17)
C1 N2 C8 126.89(18)
N1 C1 N2 102.81(17)
N1 C1 Ru1 137.39(14)
N2 C1 Ru1 119.38(15)
C3 C2 N1 106.8(2)
C2 C3 N2 107.29(19)
N1 C4 C6 108.66(18)
N1 C4 C7 109.74(18)
C6 C4 C7 111.80(19)
N1 C4 C5 109.49(17)
C6 C4 C5 108.4(2)
C7 C4 C5 108.7(2)
N2 C8 C9 110.29(17)
N2 C8 C11 109.2(2)
C9 C8 C11 109.4(2)
N2 C8 C10 108.4(2)
C9 C8 C10 109.1(2)
C11 C8 C10 110.5(2)
C16 C11A C12 117.6(2)
C16 C11A P1 124.96(19)
C12 C11A P1 117.41(18)
C13 C12 C11A 121.6(2)
C12 C13 C14 119.7(2)
C15 C14 C13 119.6(2)
C16 C15 C14 120.4(3)
C15 C16 C11A 121.0(3)
C22 C21 C26 118.1(2)
C22 C21 P1 123.1(2)
C26 C21 P1 118.79(18)
C21 C22 C23 120.8(3)
C24 C23 C22 120.3(3)
C25 C24 C23 119.6(2)
C24 C25 C26 120.6(2)
C25 C26 C21 120.6(2)
C36 C31 C32 117.38(19)
C36 C31 P1 123.43(15)
C32 C31 P1 119.18(17)
C33 C32 C31 121.7(2)
C32 C33 C34 120.0(2)
C35 C34 C33 119.2(2)
C34 C35 C36 120.7(2)
C35 C36 C31 120.9(2)
C42 C41 C46 117.7(2)
C42 C41 P2 117.61(18)
C46 C41 P2 124.67(18)
C43 C42 C41 121.3(2)
C44 C43 C42 120.0(2)
C45 C44 C43 119.4(2)
C44 C45 C46 121.2(2)
C45 C46 C41 120.4(2)
C56 C51 C52 118.32(19)
C56 C51 P2 123.04(17)
C52 C51 P2 118.62(18)
C53 C52 C51 121.0(2)
C54 C53 C52 120.4(2)
C53 C54 C55 119.7(2)
C54 C55 C56 120.0(2)
C51 C56 C55 120.6(2)
C66 C61 C62 117.9(2)
C66 C61 P2 118.57(18)
C62 C61 P2 123.4(2)
C63 C62 C61 121.2(3)
C64 C63 C62 120.3(3)
C63 C64 C65 119.3(2)
C64 C65 C66 120.3(3)
C61 C66 C65 120.9(2)

loop_
_geom_bond_atom_site_label_1
_geom_bond_atom_site_label_2
_geom_bond_distance
Ru1 H2RU 1.50(2)
Ru1 H1RU 1.64(3)
Ru1 H9A 1.9271
Ru1 C1 2.118(2)
Ru1 P1 2.2803(6)
Ru1 P2 2.2876(5)
P1 C31 1.850(2)
P1 C21 1.854(2)
P1 C11A 1.855(3)
P2 C61 1.846(2)
P2 C41 1.851(2)
P2 C51 1.852(2)
N1 C1 1.376(3)
N1 C2 1.385(3)
N1 C4 1.510(3)
N2 C3 1.375(3)
N2 C1 1.380(3)
N2 C8 1.499(3)
C2 C3 1.344(3)
C4 C6 1.522(3)
C4 C7 1.525(3)
C4 C5 1.530(3)
C8 C9 1.510(3)
C8 C11 1.530(4)
C8 C10 1.530(4)
C11A C16 1.397(4)
C11A C12 1.398(3)
C12 C13 1.384(4)
C13 C14 1.388(4)
C14 C15 1.385(4)
C15 C16 1.383(4)
C21 C22 1.394(4)
C21 C26 1.398(4)
C22 C23 1.397(4)
C23 C24 1.379(4)
C24 C25 1.377(4)
C25 C26 1.393(3)
C31 C36 1.395(3)
C31 C32 1.400(3)
C32 C33 1.380(3)
C33 C34 1.387(4)
C34 C35 1.383(3)
C35 C36 1.386(3)
C41 C42 1.394(3)
C41 C46 1.395(3)
C42 C43 1.392(4)
C43 C44 1.379(4)
C44 C45 1.369(4)
C45 C46 1.393(4)
C51 C56 1.386(3)
C51 C52 1.393(3)
C52 C53 1.386(3)
C53 C54 1.374(4)
C54 C55 1.380(4)
C55 C56 1.402(3)
C61 C66 1.388(4)
C61 C62 1.396(4)
C62 C63 1.387(4)
C63 C64 1.377(4)
C64 C65 1.389(4)
C65 C66 1.392(4)
